data_4024117
loop_
_publ_author_name
'Anjan Patel'
'Falk Liebner'
'Thomas Netscher'
'Kurt Mereiter'
'Thomas Rosenau'

_publ_contact_author_address
;
 Prof. Dr. Thomas Rosenau
 Department of Chemistry,  
 University of Natural Resources (BOKU), 
 Muthgasse 18, 
 A-1190 Vienna, Austria 
;
_publ_contact_author_email thomas.rosenau@boku.ac.at
_publ_contact_author_fax '+43-1-36006 6059'
_publ_contact_author_name 'Prof. Dr. Thomas Rosenau'
_publ_contact_author_phone '+43-1-36006 6061'
_publ_section_title
;
 Vitamin E Chemistry. Nitration of Non-\a-tocopherols:
 Products and Mechanistic Considerations
;
_journal_name_full 'Journal of Organic Chemistry'
_journal_page_first 6504
_journal_page_last 6512
_journal_paper_doi 10.1021/jo0706832
_journal_volume 72
_journal_year 2007
_chemical_formula_moiety 'C19 H19 N O5'
_chemical_formula_sum 'C19 H19 N O5'
_chemical_formula_weight 341.35
_chemical_name_common 'compound (8a)'
_chemical_name_systematic
; 
4-Nitro-benzoic acid 2,2,8-trimethyl-chroman-6-yl ester
;
_space_group_IT_number 14
_symmetry_cell_setting monoclinic
_symmetry_space_group_name_Hall '-P 2ybc'
_symmetry_space_group_name_H-M 'P 1 21/c 1'
_atom_sites_solution_hydrogens geom
_atom_sites_solution_primary direct
_atom_sites_solution_secondary difmap
_audit_creation_method SHELXL-97
_cell_angle_alpha 90.00
_cell_angle_beta 97.757(2)
_cell_angle_gamma 90.00
_cell_formula_units_Z 4
_cell_length_a 16.2752(14)
_cell_length_b 11.8402(10)
_cell_length_c 8.8053(8)
_cell_measurement_reflns_used 6667
_cell_measurement_temperature 100(2)
_cell_measurement_theta_max 29.96
_cell_measurement_theta_min 2.33
_cell_volume 1681.3(3)
_computing_cell_refinement 'Bruker SAINT'
_computing_data_collection 'Bruker SMART'
_computing_data_reduction 'Bruker SAINT, SADABS, XPREP'
_computing_molecular_graphics 'Bruker SHELXTL'
_computing_publication_material 'Bruker SHELXTL'
_computing_structure_refinement 'SHELXL-97 (Sheldrick, 1997)'
_computing_structure_solution 'SHELXS-97 (Sheldrick, 1997)'
_diffrn_ambient_temperature 100(2)
_diffrn_measured_fraction_theta_full 0.947
_diffrn_measured_fraction_theta_max 0.968
_diffrn_measurement_device_type 'CCD area detector'
_diffrn_measurement_method 'phi and omega scans'
_diffrn_radiation_monochromator graphite
_diffrn_radiation_source 'fine-focus sealed tube'
_diffrn_radiation_type MoK\a
_diffrn_radiation_wavelength 0.71073
_diffrn_reflns_av_R_equivalents 0.0261
_diffrn_reflns_av_sigmaI/netI 0.0252
_diffrn_reflns_limit_h_max 22
_diffrn_reflns_limit_h_min -22
_diffrn_reflns_limit_k_max 16
_diffrn_reflns_limit_k_min -16
_diffrn_reflns_limit_l_max 11
_diffrn_reflns_limit_l_min -11
_diffrn_reflns_number 16693
_diffrn_reflns_theta_full 29.96
_diffrn_reflns_theta_max 29.96
_diffrn_reflns_theta_min 2.53
_diffrn_standards_decay_% 0
_exptl_absorpt_coefficient_mu 0.098
_exptl_absorpt_correction_T_max 0.99
_exptl_absorpt_correction_T_min 0.87
_exptl_absorpt_correction_type multi-scan
_exptl_absorpt_process_details 'program SADABS'
_exptl_crystal_colour yellow
_exptl_crystal_density_diffrn 1.349
_exptl_crystal_density_method 'not measured'
_exptl_crystal_description plate
_exptl_crystal_F_000 720
_exptl_crystal_size_max 0.58
_exptl_crystal_size_mid 0.48
_exptl_crystal_size_min 0.14
_refine_diff_density_max 0.464
_refine_diff_density_min -0.211
_refine_diff_density_rms 0.055
_refine_ls_extinction_method none
_refine_ls_goodness_of_fit_ref 1.026
_refine_ls_hydrogen_treatment constr
_refine_ls_matrix_type full
_refine_ls_number_parameters 229
_refine_ls_number_reflns 4739
_refine_ls_number_restraints 67
_refine_ls_restrained_S_all 1.020
_refine_ls_R_factor_all 0.0525
_refine_ls_R_factor_gt 0.0429
_refine_ls_shift/su_max 0.000
_refine_ls_shift/su_mean 0.000
_refine_ls_structure_factor_coef Fsqd
_refine_ls_weighting_details 'calc w=1/[\s^2^(Fo^2^)+(0.0773P)^2^+0.2861P] where P=(Fo^2^+2Fc^2^)/3'
_refine_ls_weighting_scheme calc
_refine_ls_wR_factor_gt 0.1144
_refine_ls_wR_factor_ref 0.1231
_reflns_number_gt 3845
_reflns_number_total 4739
_reflns_threshold_expression >2sigma(I)
_cod_data_source_file jo0706832si20070403_060801_3.cif
_cod_data_source_block 8a=1221
_cod_depositor_comments
;
The following automatic conversions were performed:
'_symmetry_cell_setting' value 'Monoclinic' changed to 'monoclinic'
according to '/home/saulius/struct/CIF-dictionaries/cif_core.dic'
dictionary named 'cif_core.dic' version 2.4.1 from 2010-06-29.

Automatic conversion script
Id: cif_fix_enum 1527 2010-12-29 10:47:43Z saulius 
;
_cod_original_sg_symbol_H-M 'P 21/c'
_cod_database_code 4024117

loop_
_symmetry_equiv_pos_as_xyz
'x, y, z'
'-x, y+1/2, -z+1/2'
'-x, -y, -z'
'x, -y-1/2, z-1/2'

loop_
_atom_site_label
_atom_site_type_symbol
_atom_site_fract_x
_atom_site_fract_y
_atom_site_fract_z
_atom_site_U_iso_or_equiv
_atom_site_adp_type
_atom_site_occupancy
_atom_site_symmetry_multiplicity
_atom_site_calc_flag
_atom_site_refinement_flags
_atom_site_disorder_assembly
_atom_site_disorder_group
O1 O 0.38888(4) 0.09811(6) 0.09622(8) 0.01719(15) Uani 1 1 d U . .
O2 O 0.06187(4) 0.12859(6) 0.20286(10) 0.02501(18) Uani 1 1 d U . .
O3 O 0.05748(5) 0.31757(7) 0.16548(10) 0.02582(18) Uani 1 1 d U . .
O4 O -0.30326(5) 0.13432(7) 0.50220(11) 0.0351(2) Uani 1 1 d U . .
O5 O -0.31052(7) 0.31546(8) 0.48032(16) 0.0532(3) Uani 1 1 d U . .
N1 N -0.27686(6) 0.22525(8) 0.46369(12) 0.0257(2) Uani 1 1 d U . .
C1 C 0.45557(6) 0.08581(8) 0.22420(11) 0.01695(19) Uani 1 1 d U . .
C2 C 0.43886(6) 0.16450(8) 0.35394(11) 0.01871(19) Uani 1 1 d U . .
H2A H 0.4852 0.1592 0.4389 0.022 Uiso 1 1 calc R . .
H2B H 0.4359 0.2434 0.3165 0.022 Uiso 1 1 calc R . .
C3 C 0.35783(6) 0.13388(8) 0.41304(12) 0.01902(19) Uani 1 1 d U . .
H3A H 0.3646 0.0621 0.4710 0.023 Uiso 1 1 calc R . .
H3B H 0.3429 0.1937 0.4830 0.023 Uiso 1 1 calc R . .
C4 C 0.29002(6) 0.12169(8) 0.27941(12) 0.01733(19) Uani 1 1 d U . .
C5 C 0.20649(6) 0.13057(8) 0.30009(12) 0.0201(2) Uani 1 1 d U . .
H5A H 0.1918 0.1406 0.4000 0.024 Uiso 1 1 calc R . .
C6 C 0.14586(6) 0.12476(8) 0.17591(13) 0.0211(2) Uani 1 1 d U . .
C7 C 0.16408(6) 0.10977(8) 0.02754(13) 0.0204(2) Uani 1 1 d U . .
H7A H 0.1208 0.1066 -0.0563 0.025 Uiso 1 1 calc R . .
C8 C 0.24666(6) 0.09941(8) 0.00315(12) 0.01785(19) Uani 1 1 d U . .
C9 C 0.30911(6) 0.10539(7) 0.12983(12) 0.01622(18) Uani 1 1 d U . .
C10 C 0.53426(6) 0.12077(9) 0.16183(13) 0.0229(2) Uani 1 1 d U . .
H10A H 0.5287 0.1988 0.1249 0.034 Uiso 1 1 calc R . .
H10B H 0.5434 0.0708 0.0770 0.034 Uiso 1 1 calc R . .
H10C H 0.5815 0.1153 0.2433 0.034 Uiso 1 1 calc R . .
C11 C 0.46001(6) -0.03822(8) 0.27201(12) 0.0217(2) Uani 1 1 d U . .
H11A H 0.4074 -0.0606 0.3057 0.033 Uiso 1 1 calc R . .
H11B H 0.5052 -0.0487 0.3564 0.033 Uiso 1 1 calc R . .
H11C H 0.4703 -0.0849 0.1847 0.033 Uiso 1 1 calc R . .
C12 C 0.26919(6) 0.08106(9) -0.15572(12) 0.0214(2) Uani 1 1 d U . .
H12A H 0.2212 0.0982 -0.2319 0.032 Uiso 1 1 calc R . .
H12B H 0.2857 0.0022 -0.1668 0.032 Uiso 1 1 calc R . .
H12C H 0.3154 0.1308 -0.1717 0.032 Uiso 1 1 calc R . .
C13 C 0.02683(6) 0.23210(8) 0.20598(12) 0.0191(2) Uani 1 1 d U . .
C14 C -0.05390(6) 0.22626(8) 0.26906(12) 0.01817(19) Uani 1 1 d U . .
C15 C -0.08297(6) 0.12549(8) 0.32506(13) 0.0215(2) Uani 1 1 d U . .
H15A H -0.0525 0.0575 0.3196 0.026 Uiso 1 1 calc R . .
C16 C -0.15652(6) 0.12494(8) 0.38862(13) 0.0215(2) Uani 1 1 d U . .
H16A H -0.1769 0.0572 0.4276 0.026 Uiso 1 1 calc R . .
C17 C -0.19942(6) 0.22557(8) 0.39379(12) 0.0198(2) Uani 1 1 d U . .
C18 C -0.17257(6) 0.32679(8) 0.33875(13) 0.0226(2) Uani 1 1 d U . .
H18A H -0.2037 0.3942 0.3435 0.027 Uiso 1 1 calc R . .
C19 C -0.09842(6) 0.32640(8) 0.27626(13) 0.0211(2) Uani 1 1 d U . .
H19A H -0.0781 0.3946 0.2384 0.025 Uiso 1 1 calc R . .

loop_
_atom_site_aniso_label
_atom_site_aniso_U_11
_atom_site_aniso_U_22
_atom_site_aniso_U_33
_atom_site_aniso_U_23
_atom_site_aniso_U_13
_atom_site_aniso_U_12
O1 0.0137(3) 0.0203(3) 0.0174(4) 0.0013(2) 0.0014(2) 0.0009(2)
O2 0.0160(3) 0.0174(4) 0.0430(5) -0.0018(3) 0.0089(3) 0.0010(3)
O3 0.0204(3) 0.0203(4) 0.0376(5) 0.0034(3) 0.0071(3) 0.0004(3)
O4 0.0292(4) 0.0297(4) 0.0496(6) 0.0042(4) 0.0165(4) -0.0059(3)
O5 0.0438(6) 0.0292(5) 0.0966(9) 0.0001(5) 0.0452(6) 0.0056(4)
N1 0.0203(4) 0.0249(5) 0.0332(5) -0.0019(4) 0.0089(4) -0.0018(3)
C1 0.0152(4) 0.0183(4) 0.0168(5) 0.0019(3) 0.0001(3) 0.0003(3)
C2 0.0197(4) 0.0172(4) 0.0187(5) -0.0007(3) 0.0007(3) -0.0016(3)
C3 0.0212(4) 0.0175(4) 0.0185(5) -0.0008(3) 0.0033(4) -0.0003(3)
C4 0.0180(4) 0.0130(4) 0.0212(5) 0.0000(3) 0.0030(4) -0.0004(3)
C5 0.0205(4) 0.0149(4) 0.0262(5) -0.0006(3) 0.0077(4) 0.0001(3)
C6 0.0151(4) 0.0153(4) 0.0336(6) 0.0000(4) 0.0061(4) 0.0004(3)
C7 0.0166(4) 0.0161(4) 0.0275(6) 0.0005(3) -0.0008(4) 0.0009(3)
C8 0.0171(4) 0.0134(4) 0.0226(5) 0.0004(3) 0.0011(4) -0.0001(3)
C9 0.0153(4) 0.0124(4) 0.0211(5) 0.0009(3) 0.0029(3) 0.0004(3)
C10 0.0163(4) 0.0290(5) 0.0233(6) 0.0020(4) 0.0028(4) -0.0022(4)
C11 0.0253(5) 0.0180(4) 0.0219(5) 0.0026(3) 0.0032(4) 0.0046(4)
C12 0.0207(4) 0.0218(5) 0.0209(5) -0.0018(3) -0.0007(4) 0.0000(4)
C13 0.0154(4) 0.0181(4) 0.0233(5) -0.0017(3) 0.0005(3) 0.0008(3)
C14 0.0151(4) 0.0166(4) 0.0222(5) -0.0017(3) 0.0005(3) 0.0001(3)
C15 0.0189(4) 0.0164(4) 0.0292(6) -0.0006(4) 0.0029(4) 0.0014(3)
C16 0.0209(4) 0.0170(4) 0.0267(6) 0.0000(3) 0.0031(4) -0.0020(3)
C17 0.0159(4) 0.0203(5) 0.0233(5) -0.0024(3) 0.0034(4) -0.0019(3)
C18 0.0201(4) 0.0166(4) 0.0317(6) -0.0003(4) 0.0060(4) 0.0022(3)
C19 0.0193(4) 0.0160(4) 0.0284(5) 0.0007(4) 0.0045(4) 0.0003(3)

loop_
_atom_type_symbol
_atom_type_description
_atom_type_scat_dispersion_real
_atom_type_scat_dispersion_imag
_atom_type_scat_source
C C 0.0033 0.0016 'International Tables Vol C Tables 4.2.6.8 and 6.1.1.4'
H H 0.0000 0.0000 'International Tables Vol C Tables 4.2.6.8 and 6.1.1.4'
N N 0.0061 0.0033 'International Tables Vol C Tables 4.2.6.8 and 6.1.1.4'
O O 0.0106 0.0060 'International Tables Vol C Tables 4.2.6.8 and 6.1.1.4'

loop_
_geom_angle_atom_site_label_1
_geom_angle_atom_site_label_2
_geom_angle_atom_site_label_3
_geom_angle
_geom_angle_site_symmetry_1
_geom_angle_site_symmetry_3
_geom_angle_publ_flag
C9 O1 C1 117.72(7) . . ?
C13 O2 C6 116.75(7) . . ?
O5 N1 O4 123.89(9) . . ?
O5 N1 C17 118.11(9) . . ?
O4 N1 C17 118.00(9) . . ?
O1 C1 C10 105.59(8) . . ?
O1 C1 C2 109.10(7) . . ?
C10 C1 C2 110.40(8) . . ?
O1 C1 C11 108.11(8) . . ?
C10 C1 C11 110.57(8) . . ?
C2 C1 C11 112.78(8) . . ?
C3 C2 C1 111.09(8) . . ?
C3 C2 H2A 109.4 . . ?
C1 C2 H2A 109.4 . . ?
C3 C2 H2B 109.4 . . ?
C1 C2 H2B 109.4 . . ?
H2A C2 H2B 108.0 . . ?
C4 C3 C2 109.39(8) . . ?
C4 C3 H3A 109.8 . . ?
C2 C3 H3A 109.8 . . ?
C4 C3 H3B 109.8 . . ?
C2 C3 H3B 109.8 . . ?
H3A C3 H3B 108.2 . . ?
C5 C4 C9 118.25(9) . . ?
C5 C4 C3 120.85(9) . . ?
C9 C4 C3 120.86(8) . . ?
C6 C5 C4 119.94(9) . . ?
C6 C5 H5A 120.0 . . ?
C4 C5 H5A 120.0 . . ?
C5 C6 C7 122.27(9) . . ?
C5 C6 O2 118.06(9) . . ?
C7 C6 O2 119.59(10) . . ?
C6 C7 C8 119.23(10) . . ?
C6 C7 H7A 120.4 . . ?
C8 C7 H7A 120.4 . . ?
C7 C8 C9 118.81(9) . . ?
C7 C8 C12 121.01(9) . . ?
C9 C8 C12 120.17(8) . . ?
O1 C9 C8 115.43(8) . . ?
O1 C9 C4 123.05(9) . . ?
C8 C9 C4 121.49(9) . . ?
C1 C10 H10A 109.5 . . ?
C1 C10 H10B 109.5 . . ?
H10A C10 H10B 109.5 . . ?
C1 C10 H10C 109.5 . . ?
H10A C10 H10C 109.5 . . ?
H10B C10 H10C 109.5 . . ?
C1 C11 H11A 109.5 . . ?
C1 C11 H11B 109.5 . . ?
H11A C11 H11B 109.5 . . ?
C1 C11 H11C 109.5 . . ?
H11A C11 H11C 109.5 . . ?
H11B C11 H11C 109.5 . . ?
C8 C12 H12A 109.5 . . ?
C8 C12 H12B 109.5 . . ?
H12A C12 H12B 109.5 . . ?
C8 C12 H12C 109.5 . . ?
H12A C12 H12C 109.5 . . ?
H12B C12 H12C 109.5 . . ?
O3 C13 O2 124.26(9) . . ?
O3 C13 C14 124.68(9) . . ?
O2 C13 C14 111.05(8) . . ?
C19 C14 C15 120.44(9) . . ?
C19 C14 C13 117.72(8) . . ?
C15 C14 C13 121.79(8) . . ?
C16 C15 C14 119.85(9) . . ?
C16 C15 H15A 120.1 . . ?
C14 C15 H15A 120.1 . . ?
C17 C16 C15 118.37(9) . . ?
C17 C16 H16A 120.8 . . ?
C15 C16 H16A 120.8 . . ?
C16 C17 C18 123.27(9) . . ?
C16 C17 N1 118.32(9) . . ?
C18 C17 N1 118.41(9) . . ?
C17 C18 C19 117.81(9) . . ?
C17 C18 H18A 121.1 . . ?
C19 C18 H18A 121.1 . . ?
C18 C19 C14 120.26(9) . . ?
C18 C19 H19A 119.9 . . ?
C14 C19 H19A 119.9 . . ?

loop_
_geom_bond_atom_site_label_1
_geom_bond_atom_site_label_2
_geom_bond_distance
_geom_bond_site_symmetry_2
_geom_bond_publ_flag
O1 C9 1.3728(11) . ?
O1 C1 1.4625(12) . ?
O2 C13 1.3536(12) . ?
O2 C6 1.4195(11) . ?
O3 C13 1.2033(12) . ?
O4 N1 1.2239(12) . ?
O5 N1 1.2181(13) . ?
N1 C17 1.4755(12) . ?
C1 C10 1.5175(13) . ?
C1 C2 1.5268(14) . ?
C1 C11 1.5268(13) . ?
C2 C3 1.5253(13) . ?
C2 H2A 0.9900 . ?
C2 H2B 0.9900 . ?
C3 C4 1.5076(15) . ?
C3 H3A 0.9900 . ?
C3 H3B 0.9900 . ?
C4 C5 1.3996(13) . ?
C4 C9 1.4067(14) . ?
C5 C6 1.3721(16) . ?
C5 H5A 0.9500 . ?
C6 C7 1.3895(15) . ?
C7 C8 1.3947(13) . ?
C7 H7A 0.9500 . ?
C8 C9 1.4058(14) . ?
C8 C12 1.5090(14) . ?
C10 H10A 0.9800 . ?
C10 H10B 0.9800 . ?
C10 H10C 0.9800 . ?
C11 H11A 0.9800 . ?
C11 H11B 0.9800 . ?
C11 H11C 0.9800 . ?
C12 H12A 0.9800 . ?
C12 H12B 0.9800 . ?
C12 H12C 0.9800 . ?
C13 C14 1.4955(13) . ?
C14 C19 1.3955(13) . ?
C14 C15 1.3976(13) . ?
C15 C16 1.3881(14) . ?
C15 H15A 0.9500 . ?
C16 C17 1.3849(14) . ?
C16 H16A 0.9500 . ?
C17 C18 1.3854(14) . ?
C18 C19 1.3921(13) . ?
C18 H18A 0.9500 . ?
C19 H19A 0.9500 . ?

loop_
_geom_torsion_atom_site_label_1
_geom_torsion_atom_site_label_2
_geom_torsion_atom_site_label_3
_geom_torsion_atom_site_label_4
_geom_torsion
_geom_torsion_site_symmetry_1
_geom_torsion_site_symmetry_2
_geom_torsion_site_symmetry_3
_geom_torsion_site_symmetry_4
_geom_torsion_publ_flag
C9 O1 C1 C10 -160.72(8) . . . . ?
C9 O1 C1 C2 -42.06(10) . . . . ?
C9 O1 C1 C11 80.92(9) . . . . ?
O1 C1 C2 C3 61.77(10) . . . . ?
C10 C1 C2 C3 177.38(8) . . . . ?
C11 C1 C2 C3 -58.37(11) . . . . ?
C1 C2 C3 C4 -49.10(10) . . . . ?
C2 C3 C4 C5 -158.98(8) . . . . ?
C2 C3 C4 C9 18.59(12) . . . . ?
C9 C4 C5 C6 -0.83(13) . . . . ?
C3 C4 C5 C6 176.80(9) . . . . ?
C4 C5 C6 C7 0.23(15) . . . . ?
C4 C5 C6 O2 176.97(8) . . . . ?
C13 O2 C6 C5 89.00(11) . . . . ?
C13 O2 C6 C7 -94.16(11) . . . . ?
C5 C6 C7 C8 0.46(14) . . . . ?
O2 C6 C7 C8 -176.24(8) . . . . ?
C6 C7 C8 C9 -0.50(14) . . . . ?
C6 C7 C8 C12 178.96(9) . . . . ?
C1 O1 C9 C8 -170.51(8) . . . . ?
C1 O1 C9 C4 11.64(12) . . . . ?
C7 C8 C9 O1 -178.00(8) . . . . ?
C12 C8 C9 O1 2.53(12) . . . . ?
C7 C8 C9 C4 -0.12(13) . . . . ?
C12 C8 C9 C4 -179.58(9) . . . . ?
C5 C4 C9 O1 178.50(8) . . . . ?
C3 C4 C9 O1 0.87(13) . . . . ?
C5 C4 C9 C8 0.78(13) . . . . ?
C3 C4 C9 C8 -176.85(8) . . . . ?
C6 O2 C13 O3 11.55(16) . . . . ?
C6 O2 C13 C14 -167.36(9) . . . . ?
O3 C13 C14 C19 2.49(16) . . . . ?
O2 C13 C14 C19 -178.60(9) . . . . ?
O3 C13 C14 C15 -174.96(11) . . . . ?
O2 C13 C14 C15 3.94(14) . . . . ?
C19 C14 C15 C16 -0.15(16) . . . . ?
C13 C14 C15 C16 177.24(10) . . . . ?
C14 C15 C16 C17 0.31(16) . . . . ?
C15 C16 C17 C18 -0.02(17) . . . . ?
C15 C16 C17 N1 -179.00(10) . . . . ?
O5 N1 C17 C16 173.64(12) . . . . ?
O4 N1 C17 C16 -6.02(16) . . . . ?
O5 N1 C17 C18 -5.39(17) . . . . ?
O4 N1 C17 C18 174.95(10) . . . . ?
C16 C17 C18 C19 -0.42(17) . . . . ?
N1 C17 C18 C19 178.56(9) . . . . ?
C17 C18 C19 C14 0.57(16) . . . . ?
C15 C14 C19 C18 -0.30(16) . . . . ?
C13 C14 C19 C18 -177.80(10) . . . . ?
